data_7109304
loop_
_publ_author_name
'Shoko Hachiya'
'Yoshio Kasashima'
'Fumitoshi Yagishita'
'Takashi Mino'
'Hyuma Masuc'
'Masami Sakamoto'

_publ_section_title
;
 Asymmetric transformation by dynamic crystallization of achiral
 succinimides
;
_journal_name_full Chem.Commun.
_journal_page_first 4776
_journal_paper_doi 10.1039/c3cc41678j
_journal_volume 49
_journal_year 2013
_chemical_absolute_configuration ad
_chemical_formula_sum 'C19 H19 N O2'
_chemical_formula_weight 293.35
_chemical_name_systematic
;
?
;
_space_group_IT_number 18
_symmetry_cell_setting orthorhombic
_symmetry_space_group_name_Hall 'P 2 2ab'
_symmetry_space_group_name_H-M 'P 21 21 2'
_atom_sites_solution_hydrogens geom
_atom_sites_solution_primary direct
_atom_sites_solution_secondary difmap
_audit_creation_method SHELXL-97
_cell_angle_alpha 90.00
_cell_angle_beta 90.00
_cell_angle_gamma 90.00
_cell_formula_units_Z 2
_cell_length_a 17.0588(3)
_cell_length_b 5.30480(10)
_cell_length_c 8.58540(10)
_cell_measurement_reflns_used 3230
_cell_measurement_temperature 173
_cell_measurement_theta_max 66.03
_cell_measurement_theta_min 5.15
_cell_volume 776.92(2)
_computing_cell_refinement 'Bruker SAINT'
_computing_data_collection 'Bruker APEX2'
_computing_data_reduction 'Bruker SAINT'
_computing_molecular_graphics 'Bruker SHELXTL'
_computing_publication_material 'Bruker SHELXTL'
_computing_structure_refinement 'SHELXL-97 (Sheldrick, 2008)'
_computing_structure_solution 'SHELXS-97 (Sheldrick, 2008)'
_diffrn_ambient_temperature 173
_diffrn_detector_area_resol_mean 8.333
_diffrn_measured_fraction_theta_full 0.982
_diffrn_measured_fraction_theta_max 0.982
_diffrn_measurement_device_type 'Bruker APEXII CCD area detector'
_diffrn_measurement_method '\f and \w scans'
_diffrn_radiation_monochromator 'Bruker Helios multilayer confocal mirror'
_diffrn_radiation_source 'Bruker TXS fine-focus rotating anode'
_diffrn_radiation_type CuK\a
_diffrn_radiation_wavelength 1.54178
_diffrn_reflns_av_R_equivalents 0.0186
_diffrn_reflns_av_sigmaI/netI 0.0233
_diffrn_reflns_limit_h_max 19
_diffrn_reflns_limit_h_min -19
_diffrn_reflns_limit_k_max 6
_diffrn_reflns_limit_k_min -4
_diffrn_reflns_limit_l_max 10
_diffrn_reflns_limit_l_min -10
_diffrn_reflns_number 3621
_diffrn_reflns_theta_full 66.39
_diffrn_reflns_theta_max 66.39
_diffrn_reflns_theta_min 5.15
_exptl_absorpt_coefficient_mu 0.644
_exptl_absorpt_correction_T_max 0.9384
_exptl_absorpt_correction_T_min 0.8820
_exptl_absorpt_correction_type empirical
_exptl_absorpt_process_details 'SADABS Sheldrick 1997'
_exptl_crystal_colour colourless
_exptl_crystal_density_diffrn 1.254
_exptl_crystal_density_method 'not measured'
_exptl_crystal_description prismatic
_exptl_crystal_F_000 312
_exptl_crystal_size_max 0.20
_exptl_crystal_size_mid 0.20
_exptl_crystal_size_min 0.10
_refine_diff_density_max 0.094
_refine_diff_density_min -0.130
_refine_diff_density_rms 0.031
_refine_ls_abs_structure_details 'Flack H D (1983), Acta Cryst. A39, 876-881'
_refine_ls_abs_structure_Flack -0.1(3)
_refine_ls_extinction_method none
_refine_ls_goodness_of_fit_ref 1.115
_refine_ls_hydrogen_treatment constr
_refine_ls_matrix_type full
_refine_ls_number_parameters 177
_refine_ls_number_reflns 1267
_refine_ls_number_restraints 289
_refine_ls_restrained_S_all 1.064
_refine_ls_R_factor_all 0.0301
_refine_ls_R_factor_gt 0.0299
_refine_ls_shift/su_max 0.000
_refine_ls_shift/su_mean 0.000
_refine_ls_structure_factor_coef Fsqd
_refine_ls_weighting_details 'calc w=1/[\s^2^(Fo^2^)+(0.0449P)^2^+0.0451P] where P=(Fo^2^+2Fc^2^)/3'
_refine_ls_weighting_scheme calc
_refine_ls_wR_factor_gt 0.0751
_refine_ls_wR_factor_ref 0.0754
_reflns_number_gt 1248
_reflns_number_total 1267
_reflns_threshold_expression >2sigma(I)
_cod_data_source_file c3cc41678j.txt
_cod_data_source_block sakacu002_p21212_2
_cod_original_sg_symbol_H-M P2(1)2(1)2
_cod_database_code 7109304

loop_
_symmetry_equiv_pos_as_xyz
'x, y, z'
'-x, -y, z'
'-x+1/2, y+1/2, -z'
'x+1/2, -y+1/2, -z'

loop_
_atom_site_label
_atom_site_type_symbol
_atom_site_fract_x
_atom_site_fract_y
_atom_site_fract_z
_atom_site_U_iso_or_equiv
_atom_site_adp_type
_atom_site_occupancy
_atom_site_symmetry_multiplicity
_atom_site_calc_flag
_atom_site_refinement_flags
_atom_site_disorder_assembly
_atom_site_disorder_group
O1A O 0.4258(2) 0.3043(7) 0.7367(5) 0.0513(8) Uani 0.50 1 d PDU A -1
C1 C 0.5479(3) -0.2049(11) 0.6610(8) 0.0361(12) Uani 0.50 1 d PDU A -1
C2 C 0.5285(4) -0.1332(17) 0.4898(7) 0.0350(12) Uani 0.50 1 d PDU A -1
H2 H 0.4955 -0.2687 0.4423 0.042 Uiso 0.50 1 calc PR A -1
C3 C 0.6044(4) -0.1093(15) 0.3987(8) 0.0460(16) Uani 0.50 1 d PGDU A -1
C4 C 0.6554(5) 0.0910(14) 0.4242(10) 0.0440(14) Uani 0.50 1 d PGDU A -1
H4 H 0.6419 0.2196 0.4964 0.053 Uiso 0.50 1 calc PR A -1
C5 C 0.7261(5) 0.1030(16) 0.3439(12) 0.0500(16) Uani 0.50 1 d PGU A -1
H5 H 0.7609 0.2399 0.3613 0.060 Uiso 0.50 1 calc PR A -1
C6 C 0.7457(4) -0.0851(19) 0.2382(10) 0.0529(13) Uani 0.50 1 d PGU A -1
H6 H 0.7940 -0.0768 0.1834 0.064 Uiso 0.50 1 calc PR A -1
C7 C 0.6948(4) -0.2854(18) 0.2128(9) 0.0488(13) Uani 0.50 1 d PGU A -1
H7 H 0.7082 -0.4140 0.1406 0.059 Uiso 0.50 1 calc PR A -1
C8 C 0.6241(4) -0.2975(15) 0.2931(9) 0.0404(11) Uani 0.50 1 d PGU A -1
H8 H 0.5893 -0.4343 0.2757 0.048 Uiso 0.50 1 calc PR A -1
C9 C 0.51340(16) -0.0582(4) 0.9301(2) 0.0419(6) Uani 0.50 1 d PDU A -1
H9 H 0.5518 -0.1944 0.9556 0.050 Uiso 0.50 1 calc PR A -1
C10 C 0.4342(3) -0.1388(14) 0.9933(12) 0.0501(13) Uani 0.50 1 d PDU A -1
H10A H 0.4195 -0.3016 0.9478 0.075 Uiso 0.50 1 calc PR A -1
H10B H 0.3947 -0.0122 0.9660 0.075 Uiso 0.50 1 calc PR A -1
H10C H 0.4372 -0.1548 1.1068 0.075 Uiso 0.50 1 calc PR A -1
N1 N 0.5104(3) -0.0347(9) 0.7580(3) 0.0351(9) Uani 0.50 1 d PDU A -1
O1 O 0.5881(2) -0.3785(6) 0.7041(5) 0.0480(7) Uani 0.50 1 d PDU A -1
C1A C 0.4671(3) 0.1429(10) 0.6787(7) 0.0365(13) Uani 0.50 1 d PDU A -1
C2A C 0.4792(5) 0.1096(17) 0.5063(8) 0.0395(15) Uani 0.50 1 d PDU A -1
H2A H 0.5125 0.2530 0.4700 0.047 Uiso 0.50 1 calc PR A -1
C3A C 0.4039(4) 0.1151(12) 0.4103(7) 0.0319(10) Uani 0.50 1 d PGDU A -1
C4A C 0.3458(5) -0.0618(12) 0.4408(9) 0.0389(13) Uani 0.50 1 d PGDU A -1
H4A H 0.3531 -0.1833 0.5208 0.047 Uiso 0.50 1 calc PR A -1
C5A C 0.2770(5) -0.0611(16) 0.3542(11) 0.0454(13) Uani 0.50 1 d PGU A -1
H5A H 0.2373 -0.1820 0.3750 0.055 Uiso 0.50 1 calc PR A -1
C6A C 0.2662(4) 0.117(2) 0.2371(10) 0.0539(14) Uani 0.50 1 d PGU A -1
H6A H 0.2192 0.1172 0.1779 0.065 Uiso 0.50 1 calc PR A -1
C7A C 0.3243(4) 0.2936(19) 0.2067(9) 0.0523(15) Uani 0.50 1 d PGU A -1
H7A H 0.3170 0.4150 0.1267 0.063 Uiso 0.50 1 calc PR A -1
C8A C 0.3932(4) 0.2928(14) 0.2933(9) 0.0452(14) Uani 0.50 1 d PGU A -1
H8A H 0.4329 0.4138 0.2724 0.054 Uiso 0.50 1 calc PR A -1
C10A C 0.5440(4) 0.1852(13) 1.0005(12) 0.0509(14) Uani 0.50 1 d PDU A -1
H10D H 0.5043 0.3174 0.9899 0.076 Uiso 0.50 1 calc PR A -1
H10E H 0.5919 0.2366 0.9461 0.076 Uiso 0.50 1 calc PR A -1
H10F H 0.5557 0.1586 1.1111 0.076 Uiso 0.50 1 calc PR A -1

loop_
_atom_site_aniso_label
_atom_site_aniso_U_11
_atom_site_aniso_U_22
_atom_site_aniso_U_33
_atom_site_aniso_U_23
_atom_site_aniso_U_13
_atom_site_aniso_U_12
O1A 0.0673(18) 0.0445(18) 0.0422(17) -0.0130(14) -0.0061(13) 0.0180(13)
C1 0.044(2) 0.026(2) 0.038(2) -0.0018(18) 0.0046(16) -0.0011(17)
C2 0.056(2) 0.0256(18) 0.0237(17) -0.0003(14) -0.0072(17) 0.0021(15)
C3 0.056(2) 0.047(3) 0.035(2) 0.007(2) 0.0021(19) 0.004(2)
C4 0.060(3) 0.037(2) 0.0352(19) 0.0068(18) -0.0025(19) -0.0031(18)
C5 0.057(2) 0.039(3) 0.054(3) 0.010(2) 0.005(2) -0.0027(17)
C6 0.058(2) 0.053(3) 0.048(2) 0.0082(19) 0.0035(18) -0.002(2)
C7 0.054(3) 0.051(2) 0.0415(19) -0.0060(18) 0.0024(17) 0.005(2)
C8 0.051(3) 0.0343(18) 0.036(2) -0.0052(17) -0.0072(16) -0.0003(16)
C9 0.0583(17) 0.0360(16) 0.0314(8) 0.0026(8) -0.0010(9) 0.0015(11)
C10 0.067(3) 0.044(3) 0.0396(19) -0.0093(19) 0.011(2) -0.002(2)
N1 0.042(2) 0.031(3) 0.0320(8) -0.0009(11) -0.0001(10) 0.0077(16)
O1 0.0585(15) 0.0403(16) 0.0453(17) 0.0107(12) 0.0061(12) 0.0115(12)
C1A 0.047(2) 0.027(3) 0.035(2) -0.0070(19) -0.0041(16) 0.0025(19)
C2A 0.052(2) 0.029(2) 0.038(2) 0.0070(15) -0.0081(16) -0.0107(17)
C3A 0.0507(19) 0.0215(18) 0.0236(18) -0.0023(16) 0.0075(17) -0.0031(16)
C4A 0.055(2) 0.0275(18) 0.035(2) -0.0019(18) 0.0051(17) -0.0026(16)
C5A 0.056(2) 0.033(2) 0.047(2) -0.0088(18) 0.006(2) -0.0074(15)
C6A 0.052(2) 0.058(3) 0.052(3) -0.004(2) -0.0102(19) 0.001(2)
C7A 0.057(3) 0.051(2) 0.049(2) 0.0079(18) 0.000(2) 0.004(2)
C8A 0.052(2) 0.040(2) 0.044(2) -0.0007(19) 0.0017(18) 0.0006(18)
C10A 0.070(3) 0.041(3) 0.0416(18) 0.002(2) -0.014(3) -0.007(2)

loop_
_atom_type_symbol
_atom_type_description
_atom_type_scat_dispersion_real
_atom_type_scat_dispersion_imag
_atom_type_scat_source
C C 0.0181 0.0091 'International Tables Vol C Tables 4.2.6.8 and 6.1.1.4'
H H 0.0000 0.0000 'International Tables Vol C Tables 4.2.6.8 and 6.1.1.4'
N N 0.0311 0.0180 'International Tables Vol C Tables 4.2.6.8 and 6.1.1.4'
O O 0.0492 0.0322 'International Tables Vol C Tables 4.2.6.8 and 6.1.1.4'

loop_
_geom_angle_atom_site_label_1
_geom_angle_atom_site_label_2
_geom_angle_atom_site_label_3
_geom_angle
O1 C1 N1 125.1(5)
O1 C1 C2 126.7(5)
N1 C1 C2 108.1(5)
C3 C2 C2A 116.2(5)
C3 C2 C1 109.0(5)
C2A C2 C1 103.5(6)
C3 C2 H2 109.3
C2A C2 H2 109.3
C1 C2 H2 109.3
C4 C3 C8 120.0
C4 C3 C2 121.1(4)
C8 C3 C2 118.8(5)
C5 C4 C3 120.0
C5 C4 H4 120.0
C3 C4 H4 120.0
C4 C5 C6 120.0
C4 C5 H5 120.0
C6 C5 H5 120.0
C5 C6 C7 120.0
C5 C6 H6 120.0
C7 C6 H6 120.0
C8 C7 C6 120.0
C8 C7 H7 120.0
C6 C7 H7 120.0
C7 C8 C3 120.0
C7 C8 H8 120.0
C3 C8 H8 120.0
N1 C9 C10 110.5(5)
N1 C9 C10A 109.7(5)
C10 C9 C10A 113.8(3)
N1 C9 H9 107.5
C10 C9 H9 107.5
C10A C9 H9 107.5
C1A N1 C1 113.3(2)
C1A N1 C9 124.6(4)
C1 N1 C9 121.9(4)
O1A C1A N1 126.2(5)
O1A C1A C2A 124.4(5)
N1 C1A C2A 109.4(5)
C1A C2A C3A 114.4(6)
C1A C2A C2 105.2(6)
C3A C2A C2 115.1(6)
C1A C2A H2A 107.2
C3A C2A H2A 107.2
C2 C2A H2A 107.2
C4A C3A C8A 120.0
C4A C3A C2A 119.0(4)
C8A C3A C2A 121.0(4)
C3A C4A C5A 120.0
C3A C4A H4A 120.0
C5A C4A H4A 120.0
C6A C5A C4A 120.0
C6A C5A H5A 120.0
C4A C5A H5A 120.0
C5A C6A C7A 120.0
C5A C6A H6A 120.0
C7A C6A H6A 120.0
C8A C7A C6A 120.0
C8A C7A H7A 120.0
C6A C7A H7A 120.0
C7A C8A C3A 120.0
C7A C8A H8A 120.0
C3A C8A H8A 120.0

loop_
_geom_bond_atom_site_label_1
_geom_bond_atom_site_label_2
_geom_bond_distance
O1A C1A 1.215(7)
C1 O1 1.206(7)
C1 N1 1.385(5)
C1 C2 1.553(8)
C2 C3 1.518(7)
C2 C2A 1.545(4)
C2 H2 1.0000
C3 C4 1.3900
C3 C8 1.3900
C4 C5 1.3900
C4 H4 0.9500
C5 C6 1.3900
C5 H5 0.9500
C6 C7 1.3900
C6 H6 0.9500
C7 C8 1.3900
C7 H7 0.9500
C8 H8 0.9500
C9 N1 1.483(3)
C9 C10 1.517(7)
C9 C10A 1.518(7)
C9 H9 1.0000
C10 H10A 0.9800
C10 H10B 0.9800
C10 H10C 0.9800
N1 C1A 1.378(5)
C1A C2A 1.505(8)
C2A C3A 1.526(7)
C2A H2A 1.0000
C3A C4A 1.3900
C3A C8A 1.3900
C4A C5A 1.3900
C4A H4A 0.9500
C5A C6A 1.3900
C5A H5A 0.9500
C6A C7A 1.3900
C6A H6A 0.9500
C7A C8A 1.3900
C7A H7A 0.9500
C8A H8A 0.9500
C10A H10D 0.9800
C10A H10E 0.9800
C10A H10F 0.9800

loop_
_geom_torsion_atom_site_label_1
_geom_torsion_atom_site_label_2
_geom_torsion_atom_site_label_3
_geom_torsion_atom_site_label_4
_geom_torsion
O1 C1 C2 C3 -52.8(8)
N1 C1 C2 C3 127.5(6)
O1 C1 C2 C2A -177.1(5)
N1 C1 C2 C2A 3.2(5)
C2A C2 C3 C4 45.4(8)
C1 C2 C3 C4 -71.0(7)
C2A C2 C3 C8 -137.2(6)
C1 C2 C3 C8 106.3(6)
C8 C3 C4 C5 0.0
C2 C3 C4 C5 177.3(7)
C3 C4 C5 C6 0.0
C4 C5 C6 C7 0.0
C5 C6 C7 C8 0.0
C6 C7 C8 C3 0.0
C4 C3 C8 C7 0.0
C2 C3 C8 C7 -177.4(7)
O1 C1 N1 C1A -178.9(4)
C2 C1 N1 C1A 0.8(8)
O1 C1 N1 C9 -3.0(9)
C2 C1 N1 C9 176.7(5)
C10 C9 N1 C1A 66.6(6)
C10A C9 N1 C1A -59.7(6)
C10 C9 N1 C1 -108.9(6)
C10A C9 N1 C1 124.9(5)
C1 N1 C1A O1A 176.1(4)
C9 N1 C1A O1A 0.3(9)
C1 N1 C1A C2A -4.6(8)
C9 N1 C1A C2A 179.6(5)
O1A C1A C2A C3A -46.9(8)
N1 C1A C2A C3A 133.8(6)
O1A C1A C2A C2 -174.3(5)
N1 C1A C2A C2 6.4(5)
C3 C2 C2A C1A -125.1(7)
C1 C2 C2A C1A -5.61(19)
C3 C2 C2A C3A 107.9(2)
C1 C2 C2A C3A -132.6(6)
C1A C2A C3A C4A -59.5(8)
C2 C2A C3A C4A 62.7(7)
C1A C2A C3A C8A 120.9(6)
C2 C2A C3A C8A -117.0(6)
C8A C3A C4A C5A 0.0
C2A C3A C4A C5A -179.7(7)
C3A C4A C5A C6A 0.0
C4A C5A C6A C7A 0.0
C5A C6A C7A C8A 0.0
C6A C7A C8A C3A 0.0
C4A C3A C8A C7A 0.0
C2A C3A C8A C7A 179.7(7)
